data_7034744
loop_
_publ_author_name
'Zhou, Xue-Quan'
'Sun, Qian'
'Jiang, Lin'
'Li, Si-Tong'
'Gu, Wen'
'Tian, Jin-Lei'
'Liu, Xin'
'Yan, Shi-Ping'

_publ_section_title
;
 Synthesis, characterization, DNA/BSA interactions and anticancer activity
 of achiral and chiral copper complexes.
;
_journal_issue 20
_journal_name_full 'Dalton transactions (Cambridge, England : 2003)'
_journal_page_first 9516
_journal_page_last 9527
_journal_paper_doi 10.1039/c5dt00931f
_journal_volume 44
_journal_year 2015
_chemical_absolute_configuration s
_chemical_formula_sum 'C29 H30 Cu F6 N3 O2 P'
_chemical_formula_weight 661.07
_chemical_name_systematic
; 
 ? 
;
_space_group_IT_number 19
_symmetry_cell_setting orthorhombic
_symmetry_space_group_name_Hall 'P 2ac 2ab'
_symmetry_space_group_name_H-M 'P 21 21 21'
_atom_sites_solution_hydrogens geom
_atom_sites_solution_primary direct
_atom_sites_solution_secondary difmap
_audit_creation_method SHELXL-97
_audit_update_record
;
2014-07-12 deposited with the CCDC.
2015-04-07 downloaded from the CCDC.
;
_cell_angle_alpha 90.00
_cell_angle_beta 90.00
_cell_angle_gamma 90.00
_cell_formula_units_Z 4
_cell_length_a 11.948(3)
_cell_length_b 14.110(3)
_cell_length_c 17.229(4)
_cell_measurement_reflns_used 10284
_cell_measurement_temperature 113(2)
_cell_measurement_theta_max 28.1
_cell_measurement_theta_min 1.7
_cell_volume 2904.6(12)
_computing_structure_refinement 'SHELXL-97 (Sheldrick, 1997)'
_computing_structure_solution 'SHELXS-97 (Sheldrick, 1990)'
_diffrn_ambient_temperature 113(2)
_diffrn_detector_area_resol_mean 28.5714
_diffrn_measured_fraction_theta_full 1.000
_diffrn_measured_fraction_theta_max 1.000
_diffrn_measurement_device_type 'Rigaku Saturn724 CCD'
_diffrn_radiation_monochromator graphite
_diffrn_radiation_source 'fine-focus sealed tube'
_diffrn_radiation_type MoK\a
_diffrn_radiation_wavelength 0.71073
_diffrn_reflns_av_R_equivalents 0.0452
_diffrn_reflns_av_sigmaI/netI 0.0482
_diffrn_reflns_limit_h_max 14
_diffrn_reflns_limit_h_min -14
_diffrn_reflns_limit_k_max 16
_diffrn_reflns_limit_k_min -16
_diffrn_reflns_limit_l_max 19
_diffrn_reflns_limit_l_min -20
_diffrn_reflns_number 22145
_diffrn_reflns_theta_full 25.01
_diffrn_reflns_theta_max 25.01
_diffrn_reflns_theta_min 1.87
_exptl_absorpt_coefficient_mu 0.878
_exptl_absorpt_correction_T_max 1.000
_exptl_absorpt_correction_T_min 0.841
_exptl_absorpt_correction_type multi-scan
_exptl_absorpt_process_details CrystalClear
_exptl_crystal_colour blue
_exptl_crystal_density_diffrn 1.512
_exptl_crystal_density_method 'not measured'
_exptl_crystal_description Prism
_exptl_crystal_F_000 1356
_exptl_crystal_size_max 0.20
_exptl_crystal_size_mid 0.20
_exptl_crystal_size_min 0.20
_refine_diff_density_max 0.324
_refine_diff_density_min -0.319
_refine_diff_density_rms 0.053
_refine_ls_abs_structure_details 'Flack H D (1983), Acta Cryst. A39, 876-881'
_refine_ls_abs_structure_Flack 0.038(13)
_refine_ls_extinction_method none
_refine_ls_goodness_of_fit_ref 0.738
_refine_ls_hydrogen_treatment mixed
_refine_ls_matrix_type full
_refine_ls_number_parameters 382
_refine_ls_number_reflns 5115
_refine_ls_number_restraints 0
_refine_ls_restrained_S_all 0.738
_refine_ls_R_factor_all 0.0411
_refine_ls_R_factor_gt 0.0387
_refine_ls_shift/su_max 0.000
_refine_ls_shift/su_mean 0.000
_refine_ls_structure_factor_coef Fsqd
_refine_ls_weighting_details 'calc w=1/[\s^2^(Fo^2^)+(0.0626P)^2^+5.4731P] where P=(Fo^2^+2Fc^2^)/3'
_refine_ls_weighting_scheme calc
_refine_ls_wR_factor_gt 0.0912
_refine_ls_wR_factor_ref 0.0936
_reflns_number_gt 4891
_reflns_number_total 5115
_reflns_threshold_expression >2sigma(I)
_cod_data_source_file c5dt00931f2.cif
_cod_data_source_block aa
_cod_depositor_comments
;
The following automatic conversions were performed:

'_symmetry_cell_setting' value 'Orthorhombic' changed to
'orthorhombic' according to
/usr/data/users/saulius/crontab/automatic-downloads/rss-feeds/RSC/lib/dictionaries/cif_core.dic
dictionary named 'cif_core.dic' version 2.4.2 from 2011-04-26.

'_exptl_absorpt_correction_type' value 'Multi-scan' changed to
'multi-scan' according to
/usr/data/users/saulius/crontab/automatic-downloads/rss-feeds/RSC/lib/dictionaries/cif_core.dic
dictionary named 'cif_core.dic' version 2.4.2 from 2011-04-26.

Automatic conversion script
Id: cif_fix_values 3143 2015-03-26 13:38:13Z robertas 

 Adding full bibliography for 7034739--7034744.cif.
;
_cod_original_cell_volume 2904.6(11)
_cod_original_sg_symbol_H-M P2(1)2(1)2(1)
_cod_database_code 7034744

loop_
_symmetry_equiv_pos_as_xyz
'x, y, z'
'-x+1/2, -y, z+1/2'
'-x, y+1/2, -z+1/2'
'x+1/2, -y+1/2, -z'

loop_
_atom_site_label
_atom_site_type_symbol
_atom_site_fract_x
_atom_site_fract_y
_atom_site_fract_z
_atom_site_U_iso_or_equiv
_atom_site_adp_type
_atom_site_occupancy
_atom_site_symmetry_multiplicity
_atom_site_calc_flag
_atom_site_refinement_flags
Cu1 Cu 0.38944(3) 0.15192(3) 0.80668(2) 0.02205(12) Uani 1 1 d .
N1 N 0.4148(2) 0.20988(19) 0.68741(18) 0.0264(7) Uani 1 1 d .
N2 N 0.2273(2) 0.19750(19) 0.77728(17) 0.0197(6) Uani 1 1 d .
N3 N 0.3320(2) 0.0256(2) 0.77483(16) 0.0219(6) Uani 1 1 d .
O1 O 0.4134(2) 0.27460(18) 0.85212(15) 0.0315(6) Uani 1 1 d .
O2 O 0.53061(19) 0.10188(17) 0.84236(15) 0.0276(6) Uani 1 1 d .
C1 C 0.7042(3) 0.0931(3) 0.9054(2) 0.0348(9) Uani 1 1 d .
H1A H 0.7322 0.0592 0.8611 0.052 Uiso 1 1 calc R
H1B H 0.6857 0.0490 0.9458 0.052 Uiso 1 1 calc R
H1C H 0.7604 0.1362 0.9237 0.052 Uiso 1 1 calc R
C2 C 0.6009(3) 0.1478(3) 0.88251(19) 0.0267(7) Uani 1 1 d .
C3 C 0.5913(3) 0.2417(3) 0.9058(2) 0.0332(9) Uani 1 1 d .
H3 H 0.6496 0.2671 0.9349 0.040 Uiso 1 1 calc R
C4 C 0.5015(3) 0.3003(3) 0.8889(2) 0.0317(9) Uani 1 1 d .
C5 C 0.5040(4) 0.4032(3) 0.9124(3) 0.0447(12) Uani 1 1 d .
H5A H 0.4617 0.4116 0.9593 0.067 Uiso 1 1 calc R
H5B H 0.4717 0.4411 0.8718 0.067 Uiso 1 1 calc R
H5C H 0.5800 0.4225 0.9209 0.067 Uiso 1 1 calc R
C6 C 0.4965(3) 0.1953(3) 0.6365(2) 0.0334(9) Uani 1 1 d .
H6 H 0.5494 0.1485 0.6462 0.040 Uiso 1 1 calc R
C7 C 0.5043(4) 0.2486(3) 0.5690(3) 0.0437(11) Uani 1 1 d .
H7 H 0.5631 0.2393 0.5344 0.052 Uiso 1 1 calc R
C8 C 0.4237(4) 0.3153(3) 0.5542(3) 0.0480(12) Uani 1 1 d .
H8 H 0.4281 0.3522 0.5096 0.058 Uiso 1 1 calc R
C9 C 0.3364(4) 0.3277(3) 0.6051(3) 0.0415(11) Uani 1 1 d .
H9 H 0.2796 0.3707 0.5942 0.050 Uiso 1 1 calc R
C10 C 0.3344(3) 0.2740(2) 0.6741(2) 0.0303(9) Uani 1 1 d .
C11 C 0.2445(3) 0.2859(3) 0.7339(2) 0.0303(9) Uani 1 1 d .
H11A H 0.2653 0.3361 0.7696 0.036 Uiso 1 1 calc R
H11B H 0.1752 0.3041 0.7087 0.036 Uiso 1 1 calc R
C12 C 0.1526(3) 0.2121(3) 0.8484(2) 0.0254(8) Uani 1 1 d .
H12 H 0.1966 0.2471 0.8869 0.030 Uiso 1 1 calc R
C13 C 0.0489(3) 0.2721(3) 0.8299(2) 0.0354(10) Uani 1 1 d .
H13A H -0.0011 0.2711 0.8735 0.053 Uiso 1 1 calc R
H13B H 0.0117 0.2465 0.7852 0.053 Uiso 1 1 calc R
H13C H 0.0713 0.3361 0.8195 0.053 Uiso 1 1 calc R
C14 C 0.1247(3) 0.1161(2) 0.8835(2) 0.0237(7) Uani 1 1 d .
C15 C 0.0260(3) 0.0713(3) 0.8637(2) 0.0282(8) Uani 1 1 d .
H15 H -0.0275 0.1045 0.8355 0.034 Uiso 1 1 calc R
C16 C 0.0041(3) -0.0229(3) 0.8847(2) 0.0344(9) Uani 1 1 d .
H16 H -0.0635 -0.0510 0.8709 0.041 Uiso 1 1 calc R
C17 C 0.0820(3) -0.0733(3) 0.9254(2) 0.0368(10) Uani 1 1 d .
H17 H 0.0695 -0.1371 0.9359 0.044 Uiso 1 1 calc R
C18 C 0.1808(3) -0.0298(3) 0.9517(2) 0.0293(8) Uani 1 1 d .
C19 C 0.2024(3) 0.0666(3) 0.9327(2) 0.0241(8) Uani 1 1 d .
C20 C 0.3016(3) 0.1088(3) 0.9630(2) 0.0266(8) Uani 1 1 d .
H20 H 0.3169 0.1721 0.9521 0.032 Uiso 1 1 calc R
C21 C 0.3743(3) 0.0584(3) 1.0074(2) 0.0333(9) Uani 1 1 d .
H21 H 0.4378 0.0878 1.0271 0.040 Uiso 1 1 calc R
C22 C 0.3547(3) -0.0375(3) 1.0239(2) 0.0372(10) Uani 1 1 d .
H22 H 0.4062 -0.0719 1.0531 0.045 Uiso 1 1 calc R
C23 C 0.2602(3) -0.0799(3) 0.9972(2) 0.0349(9) Uani 1 1 d .
H23 H 0.2472 -0.1432 1.0089 0.042 Uiso 1 1 calc R
C24 C 0.1825(3) 0.1236(2) 0.7233(2) 0.0209(7) Uani 1 1 d .
H24A H 0.2008 0.1407 0.6703 0.025 Uiso 1 1 calc R
H24B H 0.1017 0.1211 0.7279 0.025 Uiso 1 1 calc R
C25 C 0.2306(3) 0.0273(2) 0.7411(2) 0.0203(7) Uani 1 1 d .
C26 C 0.1762(3) -0.0555(2) 0.7203(2) 0.0260(8) Uani 1 1 d .
H26 H 0.1059 -0.0533 0.6972 0.031 Uiso 1 1 calc R
C27 C 0.2278(3) -0.1411(3) 0.7344(2) 0.0355(9) Uani 1 1 d .
H27 H 0.1930 -0.1976 0.7205 0.043 Uiso 1 1 calc R
C28 C 0.3312(3) -0.1418(3) 0.7691(2) 0.0334(9) Uani 1 1 d .
H28 H 0.3672 -0.1990 0.7790 0.040 Uiso 1 1 calc R
C29 C 0.3810(3) -0.0578(2) 0.7892(2) 0.0285(8) Uani 1 1 d .
H29 H 0.4507 -0.0589 0.8133 0.034 Uiso 1 1 calc R
F1 F 0.1316(4) 0.5107(3) 0.91384(19) 0.0982(13) Uani 1 1 d .
F2 F 0.1097(3) 0.51128(18) 0.78380(16) 0.0595(7) Uani 1 1 d .
F3 F 0.2814(3) 0.5076(3) 0.8334(2) 0.0884(12) Uani 1 1 d .
F4 F 0.2439(2) 0.6355(3) 0.90585(17) 0.0707(10) Uani 1 1 d .
F5 F 0.0714(2) 0.6427(2) 0.85692(17) 0.0667(8) Uani 1 1 d .
F6 F 0.2163(3) 0.6397(2) 0.77630(17) 0.0759(10) Uani 1 1 d .
P1 P 0.17788(9) 0.57381(8) 0.84500(7) 0.0359(3) Uani 1 1 d .

loop_
_atom_site_aniso_label
_atom_site_aniso_U_11
_atom_site_aniso_U_22
_atom_site_aniso_U_33
_atom_site_aniso_U_23
_atom_site_aniso_U_13
_atom_site_aniso_U_12
Cu1 0.01787(19) 0.02017(19) 0.0281(2) -0.00524(19) -0.00460(18) 0.00057(17)
N1 0.0249(15) 0.0200(13) 0.0342(17) -0.0001(14) -0.0067(14) -0.0045(12)
N2 0.0184(14) 0.0160(13) 0.0249(15) -0.0029(12) -0.0033(12) 0.0002(11)
N3 0.0159(14) 0.0261(15) 0.0236(15) -0.0026(13) -0.0023(12) 0.0037(12)
O1 0.0265(14) 0.0290(13) 0.0390(15) -0.0084(12) -0.0128(12) 0.0028(11)
O2 0.0183(12) 0.0292(13) 0.0352(14) -0.0039(12) -0.0035(11) -0.0014(10)
C1 0.028(2) 0.039(2) 0.037(2) 0.0027(19) -0.0095(17) 0.0030(17)
C2 0.0214(17) 0.0346(18) 0.0240(17) 0.0082(17) -0.0031(15) -0.0024(18)
C3 0.030(2) 0.032(2) 0.037(2) -0.0003(17) -0.0173(18) -0.0070(17)
C4 0.037(2) 0.032(2) 0.027(2) -0.0037(17) -0.0114(17) -0.0023(17)
C5 0.053(3) 0.025(2) 0.056(3) -0.009(2) -0.026(2) -0.002(2)
C6 0.0265(19) 0.036(2) 0.038(2) -0.0012(18) 0.0017(17) -0.0134(17)
C7 0.042(3) 0.053(3) 0.036(2) 0.001(2) 0.000(2) -0.023(2)
C8 0.051(3) 0.051(3) 0.041(3) 0.017(2) -0.003(2) -0.026(2)
C9 0.048(2) 0.031(2) 0.045(3) 0.0157(19) -0.011(2) -0.0053(19)
C10 0.033(2) 0.0221(17) 0.036(2) 0.0021(16) -0.0077(17) -0.0078(16)
C11 0.032(2) 0.0200(18) 0.039(2) 0.0008(17) -0.0049(18) 0.0000(16)
C12 0.0236(18) 0.0270(18) 0.0255(19) -0.0053(16) -0.0014(15) 0.0022(15)
C13 0.028(2) 0.030(2) 0.048(3) -0.0061(19) 0.0043(18) 0.0095(17)
C14 0.0230(18) 0.0269(17) 0.0212(17) -0.0045(14) 0.0026(15) 0.0061(16)
C15 0.0203(18) 0.032(2) 0.032(2) -0.0007(17) 0.0018(15) -0.0021(16)
C16 0.031(2) 0.038(2) 0.034(2) -0.0008(19) 0.0019(18) -0.0089(18)
C17 0.038(2) 0.032(2) 0.041(2) 0.0037(18) 0.0058(18) -0.0061(17)
C18 0.030(2) 0.0332(19) 0.025(2) 0.0028(17) 0.0063(16) 0.0068(17)
C19 0.0236(18) 0.0287(18) 0.0199(18) -0.0022(15) 0.0061(14) 0.0060(15)
C20 0.0232(19) 0.0322(19) 0.0246(19) -0.0061(16) -0.0010(15) 0.0032(16)
C21 0.028(2) 0.049(2) 0.0230(19) -0.0008(17) -0.0009(16) 0.0046(19)
C22 0.034(2) 0.051(3) 0.026(2) 0.0104(19) 0.0020(16) 0.0132(19)
C23 0.039(2) 0.035(2) 0.031(2) 0.0099(18) 0.0092(18) 0.0105(18)
C24 0.0221(17) 0.0161(16) 0.0245(18) -0.0015(14) -0.0065(14) 0.0010(14)
C25 0.0198(17) 0.0211(17) 0.0202(18) -0.0037(15) -0.0004(14) 0.0003(14)
C26 0.0219(18) 0.0215(17) 0.035(2) -0.0035(15) -0.0049(15) -0.0030(15)
C27 0.038(2) 0.0213(19) 0.047(2) -0.0036(19) -0.0050(19) -0.0017(17)
C28 0.036(2) 0.0188(18) 0.046(2) -0.0028(18) -0.0105(18) 0.0031(17)
C29 0.0238(17) 0.0253(17) 0.036(2) -0.0028(16) -0.0065(16) 0.0057(16)
F1 0.123(3) 0.107(3) 0.064(2) 0.041(2) 0.002(2) -0.030(3)
F2 0.0665(17) 0.0472(14) 0.0647(18) 0.0048(13) -0.0303(16) -0.0139(15)
F3 0.0533(19) 0.088(2) 0.124(3) -0.028(2) -0.0321(19) 0.0339(17)
F4 0.0343(14) 0.107(3) 0.0703(19) -0.038(2) -0.0077(13) -0.0076(16)
F5 0.0387(14) 0.091(2) 0.0708(19) -0.0133(19) -0.0113(13) 0.0150(15)
F6 0.129(3) 0.0385(15) 0.0605(18) 0.0022(14) 0.0391(19) -0.0200(17)
P1 0.0250(5) 0.0453(6) 0.0375(6) 0.0105(5) -0.0050(4) -0.0058(5)

loop_
_atom_type_symbol
_atom_type_description
_atom_type_scat_dispersion_real
_atom_type_scat_dispersion_imag
_atom_type_scat_source
C C 0.0033 0.0016 'International Tables Vol C Tables 4.2.6.8 and 6.1.1.4'
H H 0.0000 0.0000 'International Tables Vol C Tables 4.2.6.8 and 6.1.1.4'
N N 0.0061 0.0033 'International Tables Vol C Tables 4.2.6.8 and 6.1.1.4'
O O 0.0106 0.0060 'International Tables Vol C Tables 4.2.6.8 and 6.1.1.4'
Cu Cu 0.3201 1.2651 'International Tables Vol C Tables 4.2.6.8 and 6.1.1.4'
P P 0.1023 0.0942 'International Tables Vol C Tables 4.2.6.8 and 6.1.1.4'
F F 0.0171 0.0103 'International Tables Vol C Tables 4.2.6.8 and 6.1.1.4'

loop_
_geom_angle_atom_site_label_1
_geom_angle_atom_site_label_2
_geom_angle_atom_site_label_3
_geom_angle
O1 Cu1 O2 93.99(10)
O1 Cu1 N3 166.43(12)
O2 Cu1 N3 93.54(11)
O1 Cu1 N2 87.70(10)
O2 Cu1 N2 173.75(11)
N3 Cu1 N2 83.66(11)
O1 Cu1 N1 91.42(11)
O2 Cu1 N1 107.99(10)
N3 Cu1 N1 96.97(11)
N2 Cu1 N1 77.96(11)
C6 N1 C10 121.2(3)
C6 N1 Cu1 130.6(3)
C10 N1 Cu1 107.9(2)
C11 N2 C24 109.1(3)
C11 N2 C12 112.0(3)
C24 N2 C12 112.5(3)
C11 N2 Cu1 104.7(2)
C24 N2 Cu1 105.40(19)
C12 N2 Cu1 112.7(2)
C29 N3 C25 119.4(3)
C29 N3 Cu1 125.9(2)
C25 N3 Cu1 114.5(2)
C4 O1 Cu1 125.4(2)
C2 O2 Cu1 124.5(2)
O2 C2 C3 126.3(3)
O2 C2 C1 115.0(3)
C3 C2 C1 118.7(3)
C4 C3 C2 124.9(3)
O1 C4 C3 124.8(3)
O1 C4 C5 114.9(3)
C3 C4 C5 120.2(4)
N1 C6 C7 121.3(4)
C8 C7 C6 118.7(4)
C7 C8 C9 120.2(4)
C8 C9 C10 118.8(4)
N1 C10 C9 119.7(4)
N1 C10 C11 118.2(3)
C9 C10 C11 122.1(4)
N2 C11 C10 110.8(3)
C14 C12 N2 109.1(3)
C14 C12 C13 113.4(3)
N2 C12 C13 112.3(3)
C15 C14 C19 118.4(3)
C15 C14 C12 119.7(3)
C19 C14 C12 121.7(3)
C14 C15 C16 122.0(4)
C17 C16 C15 120.0(4)
C16 C17 C18 120.7(4)
C17 C18 C23 121.5(4)
C17 C18 C19 119.7(4)
C23 C18 C19 118.8(4)
C18 C19 C20 117.7(3)
C18 C19 C14 118.9(3)
C20 C19 C14 123.4(3)
C21 C20 C19 121.2(4)
C20 C21 C22 120.9(4)
C23 C22 C21 119.6(4)
C22 C23 C18 121.6(4)
N2 C24 C25 111.5(3)
N3 C25 C26 121.3(3)
N3 C25 C24 116.6(3)
C26 C25 C24 122.0(3)
C27 C26 C25 119.0(3)
C28 C27 C26 119.0(4)
C29 C28 C27 119.7(4)
N3 C29 C28 121.6(3)
F3 P1 F6 91.5(2)
F3 P1 F4 91.10(17)
F6 P1 F4 91.61(18)
F3 P1 F1 92.1(2)
F6 P1 F1 176.3(2)
F4 P1 F1 89.3(2)
F3 P1 F2 89.38(18)
F6 P1 F2 88.79(16)
F4 P1 F2 179.37(18)
F1 P1 F2 90.31(18)
F3 P1 F5 179.7(2)
F6 P1 F5 88.26(19)
F4 P1 F5 88.68(16)
F1 P1 F5 88.2(2)
F2 P1 F5 90.84(16)

loop_
_geom_bond_atom_site_label_1
_geom_bond_atom_site_label_2
_geom_bond_distance
Cu1 O1 1.921(3)
Cu1 O2 1.929(2)
Cu1 N3 1.987(3)
Cu1 N2 2.103(3)
Cu1 N1 2.232(3)
N1 C6 1.329(5)
N1 C10 1.339(5)
N2 C11 1.468(4)
N2 C24 1.496(4)
N2 C12 1.529(4)
N3 C29 1.338(4)
N3 C25 1.344(4)
O1 C4 1.281(4)
O2 C2 1.267(4)
C1 C2 1.508(5)
C2 C3 1.388(5)
C3 C4 1.386(5)
C4 C5 1.508(5)
C6 C7 1.388(6)
C7 C8 1.370(7)
C8 C9 1.373(7)
C9 C10 1.410(5)
C10 C11 1.498(5)
C12 C14 1.522(5)
C12 C13 1.533(5)
C14 C15 1.381(5)
C14 C19 1.437(5)
C15 C16 1.402(5)
C16 C17 1.365(6)
C17 C18 1.406(6)
C18 C23 1.418(5)
C18 C19 1.424(5)
C19 C20 1.426(5)
C20 C21 1.359(5)
C21 C22 1.401(6)
C22 C23 1.359(6)
C24 C25 1.506(4)
C25 C26 1.384(5)
C26 C27 1.378(5)
C27 C28 1.373(5)
C28 C29 1.370(5)
F1 P1 1.583(3)
F2 P1 1.598(3)
F3 P1 1.562(3)
F4 P1 1.574(3)
F5 P1 1.614(3)
F6 P1 1.574(3)
